data_1529358
loop_
_publ_author_name
'Liu, Bing'
'Fernandes, Jos\'e A'
'Tom\'e, Jo\~ao P C'
'Paz, Filipe A Almeida'
'Cunha-Silva, Lu\'is'

_publ_section_title
;
 Multidimensional Transition Metal Complexes Based on
 3-Amino-1H-1,2,4-triazole-5-carboxylic Acid: From Discrete Mononuclear
 Complexes to Layered Materials.
;
_journal_issue 7
_journal_name_full 'Molecules (Basel, Switzerland)'
_journal_page_first 12341
_journal_page_last 12363
_journal_paper_doi 10.3390/molecules200712341
_journal_volume 20
_journal_year 2015
_chemical_formula_moiety 'C6 H8 N8 O5 Zn'
_chemical_formula_sum 'C6 H8 N8 O5 Zn'
_chemical_formula_weight 337.57
_space_group_crystal_system orthorhombic
_space_group_IT_number 60
_space_group_name_Hall '-P 2n 2ab'
_space_group_name_H-M_alt 'P b c n'
_symmetry_space_group_name_Hall '-P 2n 2ab'
_symmetry_space_group_name_H-M 'P b c n'
_atom_sites_solution_hydrogens difmap
_audit_creation_date '22 June 2015'
_audit_creation_method 'SHELXL-2014/7, manual editing plus enCIFer'
_cell_angle_alpha 90
_cell_angle_beta 90
_cell_angle_gamma 90
_cell_formula_units_Z 4
_cell_length_a 9.537(3)
_cell_length_b 6.865(2)
_cell_length_c 17.120(5)
_cell_measurement_reflns_used 2450
_cell_measurement_temperature 150(2)
_cell_measurement_theta_max 27.17
_cell_measurement_theta_min 3.20
_cell_volume 1120.9(6)
_computing_cell_refinement 'SAINT V8.27B (Bruker AXS Inc., 2012)'
_computing_data_collection 'APEX2 2012.4 (Bruker AXS Inc., 2012)'
_computing_data_reduction 'SAINT V8.27B (Bruker AXS Inc., 2012)'
_computing_molecular_graphics 'DIAMOND (Brandenburg, 2009)'
_computing_publication_material 'SHELXTL (Sheldrick, 2014)'
_computing_structure_refinement 'SHELXL-2014/6 (Sheldrick, 2014)'
_computing_structure_solution 'SHELXS (Sheldrick, 2014)'
_diffrn_ambient_temperature 150(2)
_diffrn_measured_fraction_theta_full 0.998
_diffrn_measured_fraction_theta_max 0.998
_diffrn_measurement_device_type 'Bruker X8 Kappa CCD APEX II'
_diffrn_measurement_method '\w / \f scans'
_diffrn_radiation_monochromator graphite
_diffrn_radiation_source 'fine-focus sealed tube'
_diffrn_radiation_type MoK\a
_diffrn_radiation_wavelength 0.71073
_diffrn_reflns_av_R_equivalents 0.0331
_diffrn_reflns_av_unetI/netI 0.0199
_diffrn_reflns_laue_measured_fraction_full 0.998
_diffrn_reflns_laue_measured_fraction_max 0.998
_diffrn_reflns_limit_h_max 11
_diffrn_reflns_limit_h_min -11
_diffrn_reflns_limit_k_max 8
_diffrn_reflns_limit_k_min -8
_diffrn_reflns_limit_l_max 21
_diffrn_reflns_limit_l_min -21
_diffrn_reflns_number 8019
_diffrn_reflns_point_group_measured_fraction_full 0.998
_diffrn_reflns_point_group_measured_fraction_max 0.998
_diffrn_reflns_theta_full 25.242
_diffrn_reflns_theta_max 26.367
_diffrn_reflns_theta_min 3.657
_diffrn_standards_number 0
_exptl_absorpt_coefficient_mu 2.232
_exptl_absorpt_correction_type multi-scan
_exptl_absorpt_process_details
; 
 SADABS V2012/1 (Bruker AXS Inc.) 
;
_exptl_crystal_colour Colourless
_exptl_crystal_density_diffrn 2.000
_exptl_crystal_description Plate
_exptl_crystal_F_000 680
_exptl_crystal_size_max 0.100
_exptl_crystal_size_mid 0.040
_exptl_crystal_size_min 0.020
_exptl_transmission_factor_max 0.290
_exptl_transmission_factor_min 0.230
_refine_diff_density_max 0.389
_refine_diff_density_min -0.555
_refine_diff_density_rms 0.087
_refine_ls_extinction_method none
_refine_ls_goodness_of_fit_ref 1.190
_refine_ls_hydrogen_treatment refxyz
_refine_ls_matrix_type full
_refine_ls_number_parameters 105
_refine_ls_number_reflns 1146
_refine_ls_number_restraints 4
_refine_ls_restrained_S_all 1.187
_refine_ls_R_factor_all 0.0568
_refine_ls_R_factor_gt 0.0393
_refine_ls_shift/su_max 0.000
_refine_ls_shift/su_mean 0.000
_refine_ls_structure_factor_coef Fsqd
_refine_ls_weighting_details 'w=1/[\s^2^(Fo^2^)+(0.0170P)^2^+4.0433P] where P=(Fo^2^+2Fc^2^)/3'
_refine_ls_weighting_scheme calc
_refine_ls_wR_factor_gt 0.0867
_refine_ls_wR_factor_ref 0.0944
_reflns_Friedel_coverage 0.000
_reflns_number_gt 870
_reflns_number_total 1146
_reflns_threshold_expression 'I > 2\s(I)'
_cod_data_source_file comp_1.cif
_cod_data_source_block comp_1
_cod_depositor_comments
;
The following automatic conversions were performed:

'_space_group_crystal_system' value 'Orthorhombic' changed to
'orthorhombic' according to
/usr/data/users/saulius/crontab/automatic-downloads/current/MDPI/lib/dictionaries/cif_core.dic
dictionary named 'cif_core.dic' version 2.4.2 from 2011-04-26.

'_exptl_absorpt_correction_type' value 'Multi-scan' changed to
'multi-scan' according to
/usr/data/users/saulius/crontab/automatic-downloads/current/MDPI/lib/dictionaries/cif_core.dic
dictionary named 'cif_core.dic' version 2.4.2 from 2011-04-26.

Automatic conversion script
Id: cif_fix_values 3271 2015-04-21 07:52:19Z andrius 
;
_cod_original_cell_volume 1120.8(6)
_cod_database_code 1529358
_shelx_space_group_comment
;
The symmetry employed for this shelxl refinement is uniquely defined
by the following loop, which should always be used as a source of
symmetry information in preference to the above space-group names.
They are only intended as comments.
;
_shelx_estimated_absorpt_t_min 0.808
_shelx_estimated_absorpt_t_max 0.957

loop_
_space_group_symop_operation_xyz
'x, y, z'
'-x+1/2, -y+1/2, z+1/2'
'-x, y, -z+1/2'
'x+1/2, -y+1/2, -z'
'-x, -y, -z'
'x-1/2, y-1/2, -z-1/2'
'x, -y, z-1/2'
'-x-1/2, y-1/2, z'

loop_
_atom_site_label
_atom_site_type_symbol
_atom_site_fract_x
_atom_site_fract_y
_atom_site_fract_z
_atom_site_U_iso_or_equiv
_atom_site_adp_type
_atom_site_occupancy
_atom_site_site_symmetry_order
_atom_site_calc_flag
_atom_site_refinement_flags_posn
_atom_site_refinement_flags_adp
_atom_site_refinement_flags_occupancy
Zn1 Zn 0.5000 0.49267(11) 0.7500 0.0325(2) Uani 1 2 d S T P
N11 N 0.4387(4) 0.2629(6) 0.97081(19) 0.0348(9) Uani 1 1 d D . .
H11A H 0.403(5) 0.217(7) 1.0142(17) 0.052 Uiso 1 1 d D U .
N12 N 0.5824(4) 0.2816(6) 0.96557(19) 0.0346(9) Uani 1 1 d . . .
C13 C 0.5981(4) 0.3483(6) 0.8947(2) 0.0295(9) Uani 1 1 d . . .
N14 N 0.4758(3) 0.3741(5) 0.85467(18) 0.0302(8) Uani 1 1 d . . .
C15 C 0.3771(4) 0.3194(7) 0.9043(2) 0.0327(10) Uani 1 1 d . . .
C16 C 0.7328(4) 0.3941(6) 0.8532(2) 0.0314(9) Uani 1 1 d . . .
O11 O 0.8484(3) 0.3607(5) 0.88497(16) 0.0369(7) Uani 1 1 d . . .
O12 O 0.7174(3) 0.4622(5) 0.78541(16) 0.0359(7) Uani 1 1 d . . .
N1 N 0.2385(4) 0.3209(7) 0.8905(2) 0.0487(11) Uani 1 1 d D . .
H1A H 0.207(6) 0.340(8) 0.8430(14) 0.073 Uiso 1 1 d D U .
H1B H 0.186(5) 0.276(8) 0.928(2) 0.073 Uiso 1 1 d D U .
O1W O 0.5000 0.7804(7) 0.7500 0.0508(13) Uani 1 2 d DS T P
H1W H 0.444(6) 0.837(9) 0.711(3) 0.10(2) Uiso 1 1 d D . .

loop_
_atom_site_aniso_label
_atom_site_aniso_U_11
_atom_site_aniso_U_22
_atom_site_aniso_U_33
_atom_site_aniso_U_23
_atom_site_aniso_U_13
_atom_site_aniso_U_12
Zn1 0.0355(4) 0.0434(4) 0.0186(3) 0.000 0.0000(3) 0.000
N11 0.036(2) 0.047(2) 0.0223(17) 0.0060(17) 0.0038(15) -0.0052(17)
N12 0.036(2) 0.043(2) 0.0242(18) 0.0014(16) 0.0005(15) 0.0018(17)
C13 0.031(2) 0.034(2) 0.024(2) -0.0016(18) 0.0002(17) 0.0023(19)
N14 0.0233(17) 0.045(2) 0.0223(15) 0.0029(15) 0.0011(13) 0.0015(15)
C15 0.031(2) 0.042(3) 0.025(2) -0.0005(19) 0.0016(17) -0.0040(19)
C16 0.033(2) 0.037(2) 0.0242(19) -0.0045(18) -0.0005(18) 0.0078(19)
O11 0.0278(15) 0.054(2) 0.0287(15) 0.0021(15) -0.0002(12) 0.0051(14)
O12 0.0294(15) 0.052(2) 0.0258(14) 0.0052(14) 0.0041(12) 0.0057(14)
N1 0.0277(19) 0.081(3) 0.038(2) 0.014(2) 0.0027(18) -0.008(2)
O1W 0.046(3) 0.042(3) 0.064(3) 0.000 -0.032(3) 0.000

loop_
_atom_type_symbol
_atom_type_description
_atom_type_scat_dispersion_real
_atom_type_scat_dispersion_imag
_atom_type_scat_source
C C 0.0033 0.0016 'International Tables Vol C Tables 4.2.6.8 and 6.1.1.4'
H H 0.0000 0.0000 'International Tables Vol C Tables 4.2.6.8 and 6.1.1.4'
N N 0.0061 0.0033 'International Tables Vol C Tables 4.2.6.8 and 6.1.1.4'
O O 0.0106 0.0060 'International Tables Vol C Tables 4.2.6.8 and 6.1.1.4'
Zn Zn 0.2839 1.4301 'International Tables Vol C Tables 4.2.6.8 and 6.1.1.4'

loop_
_geom_angle_atom_site_label_1
_geom_angle_atom_site_label_2
_geom_angle_atom_site_label_3
_geom_angle
_geom_angle_site_symmetry_1
_geom_angle_site_symmetry_3
O1W Zn1 N14 114.25(11) . .
O1W Zn1 N14 114.25(11) . 3_656
N14 Zn1 N14 131.5(2) . 3_656
O1W Zn1 O12 95.53(9) . 3_656
N14 Zn1 O12 95.85(12) . 3_656
N14 Zn1 O12 79.57(12) 3_656 3_656
O1W Zn1 O12 95.53(9) . .
N14 Zn1 O12 79.57(12) . .
N14 Zn1 O12 95.85(12) 3_656 .
O12 Zn1 O12 168.94(17) 3_656 .
C15 N11 N12 110.7(3) . .
C15 N11 H11A 131(3) . .
N12 N11 H11A 118(3) . .
C13 N12 N11 102.0(3) . .
N12 C13 N14 114.5(4) . .
N12 C13 C16 127.7(4) . .
N14 C13 C16 117.8(3) . .
C15 N14 C13 104.4(3) . .
C15 N14 Zn1 141.3(3) . .
C13 N14 Zn1 114.1(3) . .
N14 C15 N11 108.5(4) . .
N14 C15 N1 125.8(4) . .
N11 C15 N1 125.7(4) . .
O11 C16 O12 124.8(4) . .
O11 C16 C13 120.7(3) . .
O12 C16 C13 114.5(4) . .
C16 O12 Zn1 113.8(3) . .
C15 N1 H1A 120(4) . .
C15 N1 H1B 116(4) . .
H1A N1 H1B 123(5) . .
Zn1 O1W H1W 114(4) . .

loop_
_geom_bond_atom_site_label_1
_geom_bond_atom_site_label_2
_geom_bond_distance
_geom_bond_site_symmetry_2
Zn1 O1W 1.975(5) .
Zn1 N14 1.981(3) .
Zn1 N14 1.981(3) 3_656
Zn1 O12 2.171(3) 3_656
Zn1 O12 2.171(3) .
N11 C15 1.338(5) .
N11 N12 1.380(5) .
N11 H11A 0.878(10) .
N12 C13 1.306(5) .
C13 N14 1.364(5) .
C13 C16 1.501(6) .
N14 C15 1.323(5) .
C15 N1 1.343(6) .
C16 O11 1.251(5) .
C16 O12 1.260(5) .
N1 H1A 0.877(10) .
N1 H1B 0.878(10) .
O1W H1W 0.946(10) .

loop_
_geom_hbond_atom_site_label_D
_geom_hbond_atom_site_label_H
_geom_hbond_atom_site_label_A
_geom_hbond_distance_DH
_geom_hbond_distance_HA
_geom_hbond_distance_DA
_geom_hbond_angle_DHA
_geom_hbond_site_symmetry_A
N11 H11A O11 0.878(10) 1.878(14) 2.749(4) 171(5) 4_457
N1 H1A O12 0.877(10) 2.46(4) 3.191(5) 141(5) 3_656
N1 H1A O1W 0.877(10) 2.57(3) 3.322(4) 144(5) 6_557
N1 H1B N12 0.878(10) 2.102(17) 2.964(5) 167(5) 4_457
O1W H1W O11 0.946(10) 1.88(3) 2.781(3) 158(6) 6_567
O1W H1W O12 0.946(10) 2.32(5) 3.031(3) 131(5) 6_567

loop_
_geom_torsion_atom_site_label_1
_geom_torsion_atom_site_label_2
_geom_torsion_atom_site_label_3
_geom_torsion_atom_site_label_4
_geom_torsion
C15 N11 N12 C13 -0.4(5)
N11 N12 C13 N14 0.3(5)
N11 N12 C13 C16 -178.3(4)
N12 C13 N14 C15 -0.1(5)
C16 C13 N14 C15 178.7(4)
N12 C13 N14 Zn1 175.9(3)
C16 C13 N14 Zn1 -5.3(5)
C13 N14 C15 N11 -0.2(5)
Zn1 N14 C15 N11 -174.3(4)
C13 N14 C15 N1 179.5(5)
Zn1 N14 C15 N1 5.4(8)
N12 N11 C15 N14 0.4(5)
N12 N11 C15 N1 -179.3(5)
N12 C13 C16 O11 3.5(7)
N14 C13 C16 O11 -175.1(4)
N12 C13 C16 O12 -178.1(4)
N14 C13 C16 O12 3.4(6)
O11 C16 O12 Zn1 178.5(3)
C13 C16 O12 Zn1 0.2(4)
